data_7063914
loop_
_publ_author_name
'Liu, Yu-Di'
'Jiang, Wenya'
'Wei, Jianyu'
'Wu, Yuan'
'Shang, Jiaqi'
'Wang, Yimin'
'Wang, ShuaiQi'
'Liu, Kuan-Guan'

_publ_section_title
;
 Boosting the photothermal conversion performance of a dumbbell-shaped
 molecule with coordinated methanol
;
_journal_issue 34
_journal_name_full 'New Journal of Chemistry'
_journal_page_first 14659
_journal_page_last 14667
_journal_paper_doi 10.1039/D5NJ00995B
_journal_volume 49
_journal_year 2025
_chemical_formula_sum 'C33 H58 B2 Cu2 F8 N8 O5'
_chemical_formula_weight 947.57
_space_group_crystal_system monoclinic
_space_group_IT_number 14
_space_group_name_Hall '-P 2ybc'
_space_group_name_H-M_alt 'P 1 21/c 1'
_atom_sites_solution_hydrogens mixed
_atom_sites_solution_primary direct
_atom_sites_solution_secondary difmap
_audit_creation_method SHELXL-2018/3
_audit_update_record
;
2024-11-28 deposited with the CCDC.	2025-07-21 downloaded from the CCDC.
;
_cell_angle_alpha 90
_cell_angle_beta 100.8650(10)
_cell_angle_gamma 90
_cell_formula_units_Z 4
_cell_length_a 17.7898(7)
_cell_length_b 16.0761(8)
_cell_length_c 14.7473(6)
_cell_measurement_reflns_used 9805
_cell_measurement_temperature 100(2)
_cell_measurement_theta_max 25.69
_cell_measurement_theta_min 2.36
_cell_volume 4142.0(3)
_computing_cell_refinement 'Bruker SAINT'
_computing_data_collection 'Bruker APEX2'
_computing_data_reduction 'Bruker SAINT'
_computing_molecular_graphics 'Bruker SHELXTL'
_computing_publication_material 'Bruker SHELXTL'
_computing_structure_refinement 'SHELXL-2018/3 (Sheldrick, 2018)'
_computing_structure_solution 'SHELXT 2014/5 (Sheldrick, 2014)'
_diffrn_ambient_temperature 100(2)
_diffrn_measured_fraction_theta_full 0.999
_diffrn_measured_fraction_theta_max 0.999
_diffrn_measurement_device_type 'Bruker APEX-II CCD'
_diffrn_measurement_method '\f and \w scans'
_diffrn_radiation_type MoK\a
_diffrn_radiation_wavelength 0.71073
_diffrn_reflns_av_R_equivalents 0.0621
_diffrn_reflns_av_unetI/netI 0.0308
_diffrn_reflns_Laue_measured_fraction_full 0.999
_diffrn_reflns_Laue_measured_fraction_max 0.999
_diffrn_reflns_limit_h_max 21
_diffrn_reflns_limit_h_min -21
_diffrn_reflns_limit_k_max 19
_diffrn_reflns_limit_k_min -19
_diffrn_reflns_limit_l_max 17
_diffrn_reflns_limit_l_min -17
_diffrn_reflns_number 73680
_diffrn_reflns_point_group_measured_fraction_full 0.999
_diffrn_reflns_point_group_measured_fraction_max 0.999
_diffrn_reflns_theta_full 25.242
_diffrn_reflns_theta_max 25.693
_diffrn_reflns_theta_min 2.654
_exptl_absorpt_coefficient_mu 1.113
_exptl_absorpt_correction_type multi-scan
_exptl_absorpt_process_details
;
SADABS-2012/1 (Bruker,2012) was used for absorption correction.
wR2(int) was 0.0673 before and 0.0602 after correction.
The Ratio of minimum to maximum transmission is 0.9312.
The \l/2 correction factor is 0.0015.
;
_exptl_crystal_colour purple
_exptl_crystal_density_diffrn 1.520
_exptl_crystal_density_meas ?
_exptl_crystal_density_method 'NOT MEASURED'
_exptl_crystal_description block
_exptl_crystal_F_000 1968
_exptl_crystal_size_max 0.200
_exptl_crystal_size_mid 0.160
_exptl_crystal_size_min 0.080
_exptl_transmission_factor_max 0.905
_exptl_transmission_factor_min 0.808
_refine_diff_density_max 0.441
_refine_diff_density_min -0.433
_refine_diff_density_rms 0.068
_refine_ls_extinction_method none
_refine_ls_goodness_of_fit_ref 1.040
_refine_ls_hydrogen_treatment constr
_refine_ls_matrix_type full
_refine_ls_number_parameters 525
_refine_ls_number_reflns 7863
_refine_ls_number_restraints 0
_refine_ls_restrained_S_all 1.040
_refine_ls_R_factor_all 0.0493
_refine_ls_R_factor_gt 0.0354
_refine_ls_shift/su_max 0.001
_refine_ls_shift/su_mean 0.000
_refine_ls_structure_factor_coef Fsqd
_refine_ls_weighting_details 'w=1/[\s^2^(Fo^2^)+(0.0301P)^2^+5.4685P] where P=(Fo^2^+2Fc^2^)/3'
_refine_ls_weighting_scheme calc
_refine_ls_wR_factor_gt 0.0771
_refine_ls_wR_factor_ref 0.0844
_reflns_Friedel_coverage 0.000
_reflns_number_gt 6449
_reflns_number_total 7863
_reflns_threshold_expression 'I > 2\s(I)'
_cod_data_source_file d5nj00995b2.cif
_cod_data_source_block mo_240109cldy4a_a
_cod_depositor_comments
;
The following automatic conversions were performed:

data item '_exptl_absorpt_correction_type' value 'MULTI-SCAN' was
changed to 'multi-scan' in accordance with the
/home/data/users/saulius/crontab/automatic-downloads/rss-feeds/RSC/lib/dictionaries/cif_core.dic
dictionary named 'cif_core.dic' version 2.4.2 last updated on
2011-04-26.

data item '_exptl_crystal_density_meas' value 'NOT MEASURED' was
changed to '?' -- the value is perceived as not measured.

Automatic conversion script
Id: cif_fix_values 8170 2020-07-09 18:12:32Z antanas 

 Adding full bibliography for 7063914.cif.
;
_cod_original_sg_symbol_H-M 'P 21/c'
_cod_database_code 7063914
_shelx_shelxl_version_number 2018/3
_shelx_space_group_comment
;
The symmetry employed for this shelxl refinement is uniquely defined
by the following loop, which should always be used as a source of
symmetry information in preference to the above space-group names.
They are only intended as comments.
;
_shelx_estimated_absorpt_t_min 0.808
_shelx_estimated_absorpt_t_max 0.916

loop_
_space_group_symop_operation_xyz
'x, y, z'
'-x, y+1/2, -z+1/2'
'-x, -y, -z'
'x, -y-1/2, z-1/2'

loop_
_atom_site_label
_atom_site_type_symbol
_atom_site_fract_x
_atom_site_fract_y
_atom_site_fract_z
_atom_site_U_iso_or_equiv
_atom_site_adp_type
_atom_site_occupancy
_atom_site_site_symmetry_order
_atom_site_calc_flag
_atom_site_refinement_flags_posn
_atom_site_refinement_flags_adp
_atom_site_refinement_flags_occupancy
_atom_site_disorder_assembly
_atom_site_disorder_group
Cu1 Cu 0.35868(2) 0.75372(2) 0.15362(2) 0.01284(8) Uani 1 1 d . . . . .
Cu2 Cu 0.14967(2) 0.23697(2) 0.61892(2) 0.01291(8) Uani 1 1 d . . . . .
B1 B 0.60429(16) 0.65650(19) 0.0113(2) 0.0193(6) Uani 1 1 d . . . . .
F1 F 0.66268(10) 0.71499(11) 0.01720(13) 0.0398(5) Uani 1 1 d . . . . .
F2 F 0.53340(9) 0.69683(11) -0.00290(11) 0.0339(4) Uani 1 1 d . . . . .
F3 F 0.61263(9) 0.61083(10) 0.09273(10) 0.0297(4) Uani 1 1 d . . . . .
F4 F 0.60677(9) 0.60441(9) -0.06320(10) 0.0253(3) Uani 1 1 d . . . . .
B2 B 0.11097(17) 0.83647(19) 0.2800(2) 0.0238(7) Uani 1 1 d . . . . .
F5 F 0.18250(9) 0.79651(10) 0.29589(12) 0.0313(4) Uani 1 1 d . . . . .
F6 F 0.10772(10) 0.88912(11) 0.35402(11) 0.0345(4) Uani 1 1 d . . . . .
F7 F 0.05319(10) 0.77732(12) 0.27413(14) 0.0458(5) Uani 1 1 d . . . . .
F8 F 0.10210(10) 0.88143(12) 0.19902(12) 0.0400(4) Uani 1 1 d . . . . .
N1 N 0.27657(11) 0.84067(12) 0.15534(13) 0.0146(4) Uani 1 1 d . . . . .
H1N H 0.249032 0.820375 0.195542 0.022 Uiso 1 1 d R U . . .
N2 N 0.29287(11) 0.71687(12) 0.03254(13) 0.0137(4) Uani 1 1 d . . . . .
H2N H 0.309387 0.744539 -0.016374 0.021 Uiso 1 1 d R U . . .
N3 N 0.44391(11) 0.67226(12) 0.14627(13) 0.0146(4) Uani 1 1 d . . . . .
H3N H 0.470249 0.696170 0.105596 0.022 Uiso 1 1 d R U . . .
N4 N 0.42801(11) 0.79779(12) 0.26843(13) 0.0153(4) Uani 1 1 d . . . . .
H4N H 0.412757 0.771539 0.314699 0.023 Uiso 1 1 d R U . . .
C1 C 0.22414(14) 0.83987(16) 0.06422(17) 0.0180(5) Uani 1 1 d . . . . .
H1A H 0.245606 0.874091 0.019415 0.022 Uiso 1 1 calc R U . . .
H1B H 0.173746 0.863188 0.069966 0.022 Uiso 1 1 calc R U . . .
C2 C 0.21519(13) 0.75091(16) 0.03145(17) 0.0179(5) Uani 1 1 d . . . . .
H2A H 0.188778 0.717914 0.072712 0.021 Uiso 1 1 calc R U . . .
H2B H 0.184400 0.748542 -0.031853 0.021 Uiso 1 1 calc R U . . .
C3 C 0.29115(14) 0.62606(15) 0.01549(17) 0.0173(5) Uani 1 1 d . . . . .
H3A H 0.258198 0.614426 -0.045122 0.021 Uiso 1 1 calc R U . . .
H3B H 0.268447 0.597779 0.063552 0.021 Uiso 1 1 calc R U . . .
C4 C 0.37075(14) 0.59110(16) 0.01632(17) 0.0197(5) Uani 1 1 d . . . . .
H4A H 0.396315 0.625740 -0.024382 0.024 Uiso 1 1 calc R U . . .
H4B H 0.365611 0.534216 -0.009833 0.024 Uiso 1 1 calc R U . . .
C5 C 0.42159(14) 0.58756(16) 0.11176(17) 0.0192(5) Uani 1 1 d . . . . .
H5A H 0.393813 0.559337 0.155213 0.023 Uiso 1 1 calc R U . . .
H5B H 0.468142 0.554765 0.108658 0.023 Uiso 1 1 calc R U . . .
C6 C 0.49402(14) 0.67134(16) 0.23805(17) 0.0174(5) Uani 1 1 d . . . . .
H6A H 0.544128 0.646346 0.233952 0.021 Uiso 1 1 calc R U . . .
H6B H 0.470391 0.637853 0.281576 0.021 Uiso 1 1 calc R U . . .
C7 C 0.50483(14) 0.76076(16) 0.27191(17) 0.0183(5) Uani 1 1 d . . . . .
H7A H 0.534300 0.762021 0.335929 0.022 Uiso 1 1 calc R U . . .
H7B H 0.533397 0.792766 0.232100 0.022 Uiso 1 1 calc R U . . .
C8 C 0.43150(15) 0.88918(15) 0.28230(18) 0.0203(5) Uani 1 1 d . . . . .
H8A H 0.455917 0.914943 0.234177 0.024 Uiso 1 1 calc R U . . .
H8B H 0.463738 0.901690 0.343127 0.024 Uiso 1 1 calc R U . . .
C9 C 0.35288(15) 0.92705(16) 0.27804(18) 0.0220(6) Uani 1 1 d . . . . .
H9A H 0.359251 0.985415 0.299522 0.026 Uiso 1 1 calc R U . . .
H9B H 0.326638 0.896581 0.321436 0.026 Uiso 1 1 calc R U . . .
C10 C 0.30200(15) 0.92597(16) 0.18318(18) 0.0212(6) Uani 1 1 d . . . . .
H10A H 0.256664 0.961547 0.183751 0.025 Uiso 1 1 calc R U . . .
H10B H 0.330439 0.949299 0.137452 0.025 Uiso 1 1 calc R U . . .
N5 N 0.23608(11) 0.15518(12) 0.61953(13) 0.0137(4) Uani 1 1 d . . . . .
H5N H 0.259587 0.178600 0.576560 0.021 Uiso 1 1 d R U . . .
N6 N 0.21269(11) 0.28032(12) 0.73789(13) 0.0138(4) Uani 1 1 d . . . . .
H6N H 0.195927 0.255677 0.786256 0.021 Uiso 1 1 d R U . . .
N7 N 0.05773(11) 0.30891(13) 0.62681(14) 0.0170(4) Uani 1 1 d . . . . .
H7N H 0.032952 0.283968 0.664210 0.025 Uiso 1 1 d R U . . .
N8 N 0.08062(11) 0.18204(12) 0.50989(14) 0.0153(4) Uani 1 1 d . . . . .
H8N H 0.101909 0.201722 0.460310 0.023 Uiso 1 1 d R U . . .
C11 C 0.28927(13) 0.16196(15) 0.70971(16) 0.0160(5) Uani 1 1 d . . . . .
H11A H 0.340963 0.142673 0.703728 0.019 Uiso 1 1 calc R U . . .
H11B H 0.270995 0.126932 0.756340 0.019 Uiso 1 1 calc R U . . .
C12 C 0.29226(13) 0.25223(15) 0.73932(16) 0.0158(5) Uani 1 1 d . . . . .
H12A H 0.323151 0.258047 0.802262 0.019 Uiso 1 1 calc R U . . .
H12B H 0.316083 0.286401 0.696539 0.019 Uiso 1 1 calc R U . . .
C13 C 0.20894(14) 0.37131(15) 0.75239(17) 0.0184(5) Uani 1 1 d . . . . .
H13A H 0.230624 0.400401 0.704020 0.022 Uiso 1 1 calc R U . . .
H13B H 0.240613 0.385740 0.812990 0.022 Uiso 1 1 calc R U . . .
C14 C 0.12757(15) 0.40133(17) 0.74948(17) 0.0216(6) Uani 1 1 d . . . . .
H14A H 0.129251 0.459821 0.770758 0.026 Uiso 1 1 calc R U . . .
H14B H 0.104328 0.367724 0.793254 0.026 Uiso 1 1 calc R U . . .
C15 C 0.07666(15) 0.39615(16) 0.65455(17) 0.0208(6) Uani 1 1 d . . . . .
H15A H 0.028747 0.427316 0.655049 0.025 Uiso 1 1 calc R U . . .
H15B H 0.103054 0.422585 0.608603 0.025 Uiso 1 1 calc R U . . .
C16 C 0.00652(14) 0.30366(17) 0.53532(18) 0.0224(6) Uani 1 1 d . . . . .
H16A H 0.026998 0.338147 0.489935 0.027 Uiso 1 1 calc R U . . .
H16B H -0.045069 0.324561 0.539479 0.027 Uiso 1 1 calc R U . . .
C17 C 0.00176(14) 0.21338(17) 0.50483(19) 0.0225(6) Uani 1 1 d . . . . .
H17A H -0.024868 0.180100 0.545631 0.027 Uiso 1 1 calc R U . . .
H17B H -0.027328 0.208837 0.440813 0.027 Uiso 1 1 calc R U . . .
C18 C 0.08362(14) 0.09058(15) 0.50080(18) 0.0191(5) Uani 1 1 d . . . . .
H18A H 0.050413 0.073569 0.442107 0.023 Uiso 1 1 calc R U . . .
H18B H 0.063338 0.064456 0.552034 0.023 Uiso 1 1 calc R U . . .
C19 C 0.16438(15) 0.05926(16) 0.50230(17) 0.0209(6) Uani 1 1 d . . . . .
H19A H 0.161823 -0.000035 0.483840 0.025 Uiso 1 1 calc R U . . .
H19B H 0.186567 0.090561 0.455854 0.025 Uiso 1 1 calc R U . . .
C20 C 0.21738(14) 0.06745(15) 0.59534(17) 0.0178(5) Uani 1 1 d . . . . .
H20A H 0.192696 0.042151 0.643492 0.021 Uiso 1 1 calc R U . . .
H20B H 0.265274 0.036500 0.594015 0.021 Uiso 1 1 calc R U . . .
O1 O 0.19982(9) 0.33039(10) 0.53841(11) 0.0164(4) Uani 1 1 d . . . . .
O2 O 0.15850(10) 0.28120(11) 0.39543(11) 0.0180(4) Uani 1 1 d . . . . .
O3 O 0.30405(9) 0.65730(10) 0.23902(11) 0.0169(4) Uani 1 1 d . . . . .
O4 O 0.35663(9) 0.68615(10) 0.38626(11) 0.0180(4) Uani 1 1 d . . . . .
C121 C 0.22008(13) 0.41453(15) 0.41471(16) 0.0139(5) Uani 1 1 d . . . . .
C122 C 0.29327(14) 0.44014(15) 0.45090(16) 0.0162(5) Uani 1 1 d . . . . .
H122 H 0.324108 0.407674 0.497443 0.019 Uiso 1 1 calc R U . . .
C123 C 0.32332(13) 0.51370(15) 0.42015(16) 0.0165(5) Uani 1 1 d . . . . .
H123 H 0.374809 0.528696 0.444554 0.020 Uiso 1 1 calc R U . . .
C124 C 0.27990(13) 0.56422(15) 0.35573(16) 0.0136(5) Uani 1 1 d . . . . .
C125 C 0.20262(13) 0.54071(15) 0.31770(16) 0.0143(5) Uani 1 1 d . . . . .
C126 C 0.17331(13) 0.46340(15) 0.34525(16) 0.0148(5) Uani 1 1 d . . . . .
C127 C 0.09744(14) 0.43930(16) 0.30309(17) 0.0180(5) Uani 1 1 d . . . . .
H127 H 0.077774 0.387399 0.318761 0.022 Uiso 1 1 calc R U . . .
C128 C 0.05279(14) 0.48989(16) 0.24055(18) 0.0216(6) Uani 1 1 d . . . . .
H128 H 0.003074 0.472200 0.211692 0.026 Uiso 1 1 calc R U . . .
C129 C 0.08022(14) 0.56832(17) 0.21864(18) 0.0222(6) Uani 1 1 d . . . . .
H129 H 0.047673 0.604387 0.177816 0.027 Uiso 1 1 calc R U . . .
C130 C 0.15329(14) 0.59300(16) 0.25560(17) 0.0185(5) Uani 1 1 d . . . . .
H130 H 0.171106 0.645672 0.239473 0.022 Uiso 1 1 calc R U . . .
C131 C 0.19037(13) 0.33530(15) 0.45164(16) 0.0146(5) Uani 1 1 d . . . . .
C132 C 0.31545(13) 0.64216(15) 0.32418(16) 0.0146(5) Uani 1 1 d . . . . .
C133 C 0.51113(16) 0.88394(19) 0.0516(2) 0.0328(7) Uani 1 1 d . . . . .
H13C H 0.526818 0.923346 0.102331 0.049 Uiso 1 1 calc R U . . .
H13D H 0.507947 0.912821 -0.007528 0.049 Uiso 1 1 calc R U . . .
H13E H 0.548812 0.838940 0.056039 0.049 Uiso 1 1 calc R U . . .
O5 O 0.43814(10) 0.85006(12) 0.05732(13) 0.0248(4) Uani 1 1 d . . . . .
H5 H 0.412975 0.842046 0.003859 0.037 Uiso 1 1 calc R U . . .

loop_
_atom_site_aniso_label
_atom_site_aniso_U_11
_atom_site_aniso_U_22
_atom_site_aniso_U_33
_atom_site_aniso_U_23
_atom_site_aniso_U_13
_atom_site_aniso_U_12
Cu1 0.01249(15) 0.01428(15) 0.01159(15) -0.00090(11) 0.00184(11) -0.00109(11)
Cu2 0.01263(15) 0.01536(15) 0.01090(15) -0.00057(11) 0.00262(11) -0.00059(11)
B1 0.0180(14) 0.0209(15) 0.0201(15) 0.0024(12) 0.0060(12) 0.0011(11)
F1 0.0391(10) 0.0399(10) 0.0465(11) -0.0166(8) 0.0236(9) -0.0221(8)
F2 0.0320(9) 0.0426(10) 0.0307(9) 0.0109(8) 0.0155(7) 0.0152(8)
F3 0.0316(9) 0.0379(10) 0.0186(8) 0.0057(7) 0.0019(7) 0.0008(7)
F4 0.0289(8) 0.0269(9) 0.0203(8) -0.0022(6) 0.0055(7) -0.0005(6)
B2 0.0225(16) 0.0228(16) 0.0285(17) 0.0035(13) 0.0114(13) 0.0014(12)
F5 0.0288(9) 0.0307(9) 0.0385(10) 0.0058(7) 0.0166(8) 0.0073(7)
F6 0.0383(10) 0.0344(10) 0.0316(9) -0.0030(7) 0.0085(8) 0.0110(8)
F7 0.0351(10) 0.0399(11) 0.0687(14) -0.0064(10) 0.0256(10) -0.0123(8)
F8 0.0422(11) 0.0498(12) 0.0308(10) 0.0134(8) 0.0138(8) 0.0098(8)
N1 0.0180(10) 0.0153(11) 0.0116(10) 0.0004(8) 0.0053(8) -0.0003(8)
N2 0.0148(10) 0.0148(10) 0.0117(10) 0.0004(8) 0.0033(8) -0.0016(8)
N3 0.0158(10) 0.0158(10) 0.0124(10) -0.0014(8) 0.0034(8) -0.0021(8)
N4 0.0183(11) 0.0162(11) 0.0113(10) -0.0011(8) 0.0028(8) -0.0038(8)
C1 0.0160(12) 0.0209(14) 0.0166(13) 0.0005(10) 0.0017(10) 0.0028(10)
C2 0.0131(12) 0.0231(14) 0.0166(12) 0.0000(10) 0.0009(10) -0.0015(10)
C3 0.0190(12) 0.0154(13) 0.0163(12) -0.0021(10) -0.0001(10) -0.0046(10)
C4 0.0247(14) 0.0160(13) 0.0180(13) -0.0045(10) 0.0027(11) -0.0011(10)
C5 0.0195(13) 0.0190(13) 0.0186(13) 0.0007(10) 0.0025(11) 0.0015(10)
C6 0.0136(12) 0.0231(14) 0.0151(12) -0.0005(10) 0.0017(10) 0.0016(10)
C7 0.0124(11) 0.0261(14) 0.0153(12) -0.0036(10) -0.0006(10) -0.0028(10)
C8 0.0234(13) 0.0180(13) 0.0187(13) -0.0031(10) 0.0022(11) -0.0060(10)
C9 0.0294(15) 0.0174(13) 0.0187(13) -0.0040(10) 0.0034(11) -0.0001(11)
C10 0.0282(14) 0.0143(13) 0.0206(14) -0.0008(10) 0.0032(11) 0.0020(10)
N5 0.0156(10) 0.0139(10) 0.0121(10) 0.0008(8) 0.0038(8) -0.0019(8)
N6 0.0155(10) 0.0160(10) 0.0104(10) -0.0003(8) 0.0039(8) -0.0011(8)
N7 0.0171(11) 0.0201(11) 0.0148(10) -0.0013(8) 0.0057(8) 0.0011(8)
N8 0.0144(10) 0.0181(11) 0.0136(10) -0.0008(8) 0.0035(8) -0.0026(8)
C11 0.0127(12) 0.0204(13) 0.0138(12) 0.0016(10) -0.0002(10) 0.0012(9)
C12 0.0131(12) 0.0224(13) 0.0114(11) -0.0011(10) 0.0006(9) -0.0015(10)
C13 0.0217(13) 0.0165(13) 0.0170(13) -0.0022(10) 0.0033(10) -0.0018(10)
C14 0.0282(14) 0.0194(13) 0.0174(13) -0.0042(10) 0.0047(11) 0.0028(11)
C15 0.0256(14) 0.0193(13) 0.0169(13) -0.0020(10) 0.0024(11) 0.0058(10)
C16 0.0162(13) 0.0299(15) 0.0199(14) -0.0032(11) 0.0002(11) 0.0053(11)
C17 0.0151(12) 0.0304(15) 0.0210(13) -0.0058(11) 0.0005(11) -0.0011(11)
C18 0.0210(13) 0.0169(13) 0.0176(13) -0.0010(10) -0.0006(10) -0.0048(10)
C19 0.0263(14) 0.0160(13) 0.0189(13) -0.0024(10) 0.0003(11) -0.0002(10)
C20 0.0220(13) 0.0124(12) 0.0187(13) -0.0009(10) 0.0030(11) 0.0010(10)
O1 0.0213(9) 0.0183(9) 0.0100(8) 0.0021(7) 0.0038(7) -0.0031(7)
O2 0.0210(9) 0.0190(9) 0.0147(9) -0.0009(7) 0.0050(7) -0.0031(7)
O3 0.0171(9) 0.0202(9) 0.0142(9) 0.0012(7) 0.0053(7) -0.0033(7)
O4 0.0199(9) 0.0179(9) 0.0166(9) -0.0026(7) 0.0041(7) -0.0049(7)
C121 0.0173(12) 0.0155(12) 0.0103(11) -0.0005(9) 0.0059(9) 0.0014(9)
C122 0.0181(12) 0.0183(13) 0.0114(12) 0.0008(10) 0.0008(10) 0.0041(10)
C123 0.0124(12) 0.0198(13) 0.0167(13) -0.0005(10) 0.0015(10) -0.0019(9)
C124 0.0153(12) 0.0160(12) 0.0111(11) -0.0011(9) 0.0061(9) -0.0007(9)
C125 0.0151(12) 0.0163(12) 0.0123(12) -0.0008(9) 0.0045(9) 0.0012(9)
C126 0.0149(12) 0.0178(12) 0.0129(12) 0.0004(10) 0.0058(10) 0.0008(9)
C127 0.0173(12) 0.0182(13) 0.0200(13) 0.0009(10) 0.0075(10) -0.0021(10)
C128 0.0165(12) 0.0224(14) 0.0250(14) -0.0014(11) 0.0019(11) -0.0007(10)
C129 0.0186(13) 0.0240(14) 0.0225(14) 0.0044(11) -0.0004(11) 0.0044(10)
C130 0.0213(13) 0.0162(13) 0.0186(13) 0.0024(10) 0.0056(11) -0.0001(10)
C131 0.0122(11) 0.0181(13) 0.0147(12) 0.0018(10) 0.0055(10) 0.0032(9)
C132 0.0133(12) 0.0154(12) 0.0162(13) -0.0016(10) 0.0056(10) 0.0007(9)
C133 0.0313(16) 0.0285(16) 0.0376(17) 0.0057(13) 0.0038(14) -0.0052(12)
O5 0.0246(10) 0.0280(11) 0.0206(10) 0.0027(8) 0.0011(8) -0.0045(8)

loop_
_atom_type_symbol
_atom_type_description
_atom_type_scat_dispersion_real
_atom_type_scat_dispersion_imag
_atom_type_scat_source
C C 0.0033 0.0016 'International Tables Vol C Tables 4.2.6.8 and 6.1.1.4'
H H 0.0000 0.0000 'International Tables Vol C Tables 4.2.6.8 and 6.1.1.4'
B B 0.0013 0.0007 'International Tables Vol C Tables 4.2.6.8 and 6.1.1.4'
Cu Cu 0.3201 1.2651 'International Tables Vol C Tables 4.2.6.8 and 6.1.1.4'
F F 0.0171 0.0103 'International Tables Vol C Tables 4.2.6.8 and 6.1.1.4'
N N 0.0061 0.0033 'International Tables Vol C Tables 4.2.6.8 and 6.1.1.4'
O O 0.0106 0.0060 'International Tables Vol C Tables 4.2.6.8 and 6.1.1.4'

loop_
_geom_angle_atom_site_label_1
_geom_angle_atom_site_label_2
_geom_angle_atom_site_label_3
_geom_angle
_geom_angle_site_symmetry_1
_geom_angle_site_symmetry_3
_geom_angle_publ_flag
N3 Cu1 N4 85.80(8) . . ?
N3 Cu1 N1 176.04(8) . . ?
N4 Cu1 N1 94.30(8) . . ?
N3 Cu1 N2 94.46(8) . . ?
N4 Cu1 N2 175.26(8) . . ?
N1 Cu1 N2 85.11(8) . . ?
N3 Cu1 O3 89.51(7) . . ?
N4 Cu1 O3 91.79(7) . . ?
N1 Cu1 O3 94.44(7) . . ?
N2 Cu1 O3 92.94(7) . . ?
N6 Cu2 N5 85.61(8) . . ?
N6 Cu2 N7 94.31(8) . . ?
N5 Cu2 N7 173.35(8) . . ?
N6 Cu2 N8 172.33(8) . . ?
N5 Cu2 N8 93.82(8) . . ?
N7 Cu2 N8 85.37(8) . . ?
N6 Cu2 O1 91.03(7) . . ?
N5 Cu2 O1 93.49(7) . . ?
N7 Cu2 O1 93.16(7) . . ?
N8 Cu2 O1 96.63(7) . . ?
F4 B1 F3 110.5(2) . . ?
F4 B1 F1 108.8(2) . . ?
F3 B1 F1 110.2(2) . . ?
F4 B1 F2 108.9(2) . . ?
F3 B1 F2 108.7(2) . . ?
F1 B1 F2 109.7(2) . . ?
F8 B2 F6 110.2(2) . . ?
F8 B2 F7 110.0(3) . . ?
F6 B2 F7 109.0(2) . . ?
F8 B2 F5 109.6(2) . . ?
F6 B2 F5 108.5(2) . . ?
F7 B2 F5 109.5(2) . . ?
C10 N1 C1 111.52(19) . . ?
C10 N1 Cu1 117.40(16) . . ?
C1 N1 Cu1 108.31(14) . . ?
C10 N1 H1N 109.3 . . ?
C1 N1 H1N 105.5 . . ?
Cu1 N1 H1N 104.0 . . ?
C3 N2 C2 111.86(18) . . ?
C3 N2 Cu1 115.28(15) . . ?
C2 N2 Cu1 106.47(14) . . ?
C3 N2 H2N 109.6 . . ?
C2 N2 H2N 104.0 . . ?
Cu1 N2 H2N 109.0 . . ?
C6 N3 C5 112.50(19) . . ?
C6 N3 Cu1 106.69(14) . . ?
C5 N3 Cu1 117.30(15) . . ?
C6 N3 H3N 108.1 . . ?
C5 N3 H3N 107.4 . . ?
Cu1 N3 H3N 104.2 . . ?
C7 N4 C8 112.25(19) . . ?
C7 N4 Cu1 107.48(14) . . ?
C8 N4 Cu1 117.71(15) . . ?
C7 N4 H4N 101.3 . . ?
C8 N4 H4N 112.1 . . ?
Cu1 N4 H4N 104.5 . . ?
N1 C1 C2 107.98(19) . . ?
N1 C1 H1A 110.1 . . ?
C2 C1 H1A 110.1 . . ?
N1 C1 H1B 110.1 . . ?
C2 C1 H1B 110.1 . . ?
H1A C1 H1B 108.4 . . ?
N2 C2 C1 107.72(19) . . ?
N2 C2 H2A 110.2 . . ?
C1 C2 H2A 110.2 . . ?
N2 C2 H2B 110.2 . . ?
C1 C2 H2B 110.2 . . ?
H2A C2 H2B 108.5 . . ?
N2 C3 C4 111.92(19) . . ?
N2 C3 H3A 109.2 . . ?
C4 C3 H3A 109.2 . . ?
N2 C3 H3B 109.2 . . ?
C4 C3 H3B 109.2 . . ?
H3A C3 H3B 107.9 . . ?
C3 C4 C5 114.2(2) . . ?
C3 C4 H4A 108.7 . . ?
C5 C4 H4A 108.7 . . ?
C3 C4 H4B 108.7 . . ?
C5 C4 H4B 108.7 . . ?
H4A C4 H4B 107.6 . . ?
N3 C5 C4 110.9(2) . . ?
N3 C5 H5A 109.5 . . ?
C4 C5 H5A 109.5 . . ?
N3 C5 H5B 109.5 . . ?
C4 C5 H5B 109.5 . . ?
H5A C5 H5B 108.0 . . ?
N3 C6 C7 107.99(19) . . ?
N3 C6 H6A 110.1 . . ?
C7 C6 H6A 110.1 . . ?
N3 C6 H6B 110.1 . . ?
C7 C6 H6B 110.1 . . ?
H6A C6 H6B 108.4 . . ?
N4 C7 C6 108.01(19) . . ?
N4 C7 H7A 110.1 . . ?
C6 C7 H7A 110.1 . . ?
N4 C7 H7B 110.1 . . ?
C6 C7 H7B 110.1 . . ?
H7A C7 H7B 108.4 . . ?
N4 C8 C9 112.2(2) . . ?
N4 C8 H8A 109.2 . . ?
C9 C8 H8A 109.2 . . ?
N4 C8 H8B 109.2 . . ?
C9 C8 H8B 109.2 . . ?
H8A C8 H8B 107.9 . . ?
C8 C9 C10 114.8(2) . . ?
C8 C9 H9A 108.6 . . ?
C10 C9 H9A 108.6 . . ?
C8 C9 H9B 108.6 . . ?
C10 C9 H9B 108.6 . . ?
H9A C9 H9B 107.5 . . ?
N1 C10 C9 111.4(2) . . ?
N1 C10 H10A 109.3 . . ?
C9 C10 H10A 109.3 . . ?
N1 C10 H10B 109.3 . . ?
C9 C10 H10B 109.3 . . ?
H10A C10 H10B 108.0 . . ?
C20 N5 C11 111.29(18) . . ?
C20 N5 Cu2 118.91(15) . . ?
C11 N5 Cu2 108.19(14) . . ?
C20 N5 H5N 109.9 . . ?
C11 N5 H5N 107.2 . . ?
Cu2 N5 H5N 100.2 . . ?
C13 N6 C12 111.56(18) . . ?
C13 N6 Cu2 115.68(15) . . ?
C12 N6 Cu2 106.22(14) . . ?
C13 N6 H6N 106.6 . . ?
C12 N6 H6N 107.9 . . ?
Cu2 N6 H6N 108.6 . . ?
C16 N7 C15 112.0(2) . . ?
C16 N7 Cu2 106.26(15) . . ?
C15 N7 Cu2 114.36(15) . . ?
C16 N7 H7N 104.7 . . ?
C15 N7 H7N 112.3 . . ?
Cu2 N7 H7N 106.6 . . ?
C18 N8 C17 112.59(19) . . ?
C18 N8 Cu2 118.50(15) . . ?
C17 N8 Cu2 108.54(15) . . ?
C18 N8 H8N 103.8 . . ?
C17 N8 H8N 111.3 . . ?
Cu2 N8 H8N 101.4 . . ?
N5 C11 C12 108.11(19) . . ?
N5 C11 H11A 110.1 . . ?
C12 C11 H11A 110.1 . . ?
N5 C11 H11B 110.1 . . ?
C12 C11 H11B 110.1 . . ?
H11A C11 H11B 108.4 . . ?
N6 C12 C11 107.85(19) . . ?
N6 C12 H12A 110.1 . . ?
C11 C12 H12A 110.1 . . ?
N6 C12 H12B 110.1 . . ?
C11 C12 H12B 110.1 . . ?
H12A C12 H12B 108.5 . . ?
N6 C13 C14 112.2(2) . . ?
N6 C13 H13A 109.2 . . ?
C14 C13 H13A 109.2 . . ?
N6 C13 H13B 109.2 . . ?
C14 C13 H13B 109.2 . . ?
H13A C13 H13B 107.9 . . ?
C13 C14 C15 114.1(2) . . ?
C13 C14 H14A 108.7 . . ?
C15 C14 H14A 108.7 . . ?
C13 C14 H14B 108.7 . . ?
C15 C14 H14B 108.7 . . ?
H14A C14 H14B 107.6 . . ?
N7 C15 C14 111.8(2) . . ?
N7 C15 H15A 109.3 . . ?
C14 C15 H15A 109.3 . . ?
N7 C15 H15B 109.3 . . ?
C14 C15 H15B 109.3 . . ?
H15A C15 H15B 107.9 . . ?
N7 C16 C17 108.4(2) . . ?
N7 C16 H16A 110.0 . . ?
C17 C16 H16A 110.0 . . ?
N7 C16 H16B 110.0 . . ?
C17 C16 H16B 110.0 . . ?
H16A C16 H16B 108.4 . . ?
N8 C17 C16 108.1(2) . . ?
N8 C17 H17A 110.1 . . ?
C16 C17 H17A 110.1 . . ?
N8 C17 H17B 110.1 . . ?
C16 C17 H17B 110.1 . . ?
H17A C17 H17B 108.4 . . ?
N8 C18 C19 112.2(2) . . ?
N8 C18 H18A 109.2 . . ?
C19 C18 H18A 109.2 . . ?
N8 C18 H18B 109.2 . . ?
C19 C18 H18B 109.2 . . ?
H18A C18 H18B 107.9 . . ?
C20 C19 C18 114.2(2) . . ?
C20 C19 H19A 108.7 . . ?
C18 C19 H19A 108.7 . . ?
C20 C19 H19B 108.7 . . ?
C18 C19 H19B 108.7 . . ?
H19A C19 H19B 107.6 . . ?
N5 C20 C19 112.0(2) . . ?
N5 C20 H20A 109.2 . . ?
C19 C20 H20A 109.2 . . ?
N5 C20 H20B 109.2 . . ?
C19 C20 H20B 109.2 . . ?
H20A C20 H20B 107.9 . . ?
C131 O1 Cu2 126.79(15) . . ?
C132 O3 Cu1 131.72(15) . . ?
C122 C121 C126 119.7(2) . . ?
C122 C121 C131 118.7(2) . . ?
C126 C121 C131 121.6(2) . . ?
C121 C122 C123 121.1(2) . . ?
C121 C122 H122 119.5 . . ?
C123 C122 H122 119.5 . . ?
C124 C123 C122 121.5(2) . . ?
C124 C123 H123 119.3 . . ?
C122 C123 H123 119.3 . . ?
C123 C124 C125 119.2(2) . . ?
C123 C124 C132 119.3(2) . . ?
C125 C124 C132 121.5(2) . . ?
C130 C125 C124 121.8(2) . . ?
C130 C125 C126 118.8(2) . . ?
C124 C125 C126 119.3(2) . . ?
C121 C126 C127 122.5(2) . . ?
C121 C126 C125 119.1(2) . . ?
C127 C126 C125 118.4(2) . . ?
C128 C127 C126 120.9(2) . . ?
C128 C127 H127 119.6 . . ?
C126 C127 H127 119.6 . . ?
C127 C128 C129 120.3(2) . . ?
C127 C128 H128 119.9 . . ?
C129 C128 H128 119.9 . . ?
C130 C129 C128 120.7(2) . . ?
C130 C129 H129 119.6 . . ?
C128 C129 H129 119.6 . . ?
C129 C130 C125 120.7(2) . . ?
C129 C130 H130 119.7 . . ?
C125 C130 H130 119.7 . . ?
O2 C131 O1 125.6(2) . . ?
O2 C131 C121 119.1(2) . . ?
O1 C131 C121 115.3(2) . . ?
O3 C132 O4 125.0(2) . . ?
O3 C132 C124 117.9(2) . . ?
O4 C132 C124 117.1(2) . . ?
O5 C133 H13C 109.5 . . ?
O5 C133 H13D 109.5 . . ?
H13C C133 H13D 109.5 . . ?
O5 C133 H13E 109.5 . . ?
H13C C133 H13E 109.5 . . ?
H13D C133 H13E 109.5 . . ?
C133 O5 H5 109.5 . . ?

loop_
_geom_bond_atom_site_label_1
_geom_bond_atom_site_label_2
_geom_bond_distance
_geom_bond_site_symmetry_2
_geom_bond_publ_flag
Cu1 N3 2.022(2) . ?
Cu1 N4 2.0256(19) . ?
Cu1 N1 2.025(2) . ?
Cu1 N2 2.0302(19) . ?
Cu1 O3 2.3225(16) . ?
Cu2 N6 2.0198(19) . ?
Cu2 N5 2.022(2) . ?
Cu2 N7 2.024(2) . ?
Cu2 N8 2.032(2) . ?
Cu2 O1 2.2048(16) . ?
B1 F4 1.389(3) . ?
B1 F3 1.391(3) . ?
B1 F1 1.392(3) . ?
B1 F2 1.398(3) . ?
B2 F8 1.380(4) . ?
B2 F6 1.391(4) . ?
B2 F7 1.391(3) . ?
B2 F5 1.405(3) . ?
N1 C10 1.478(3) . ?
N1 C1 1.484(3) . ?
N1 H1N 0.8986 . ?
N2 C3 1.481(3) . ?
N2 C2 1.484(3) . ?
N2 H2N 0.9405 . ?
N3 C6 1.474(3) . ?
N3 C5 1.481(3) . ?
N3 H3N 0.9127 . ?
N4 C7 1.483(3) . ?
N4 C8 1.483(3) . ?
N4 H4N 0.8872 . ?
C1 C2 1.508(3) . ?
C1 H1A 0.9900 . ?
C1 H1B 0.9900 . ?
C2 H2A 0.9900 . ?
C2 H2B 0.9900 . ?
C3 C4 1.521(3) . ?
C3 H3A 0.9900 . ?
C3 H3B 0.9900 . ?
C4 C5 1.524(3) . ?
C4 H4A 0.9900 . ?
C4 H4B 0.9900 . ?
C5 H5A 0.9900 . ?
C5 H5B 0.9900 . ?
C6 C7 1.522(3) . ?
C6 H6A 0.9900 . ?
C6 H6B 0.9900 . ?
C7 H7A 0.9900 . ?
C7 H7B 0.9900 . ?
C8 C9 1.516(4) . ?
C8 H8A 0.9900 . ?
C8 H8B 0.9900 . ?
C9 C10 1.516(4) . ?
C9 H9A 0.9900 . ?
C9 H9B 0.9900 . ?
C10 H10A 0.9900 . ?
C10 H10B 0.9900 . ?
N5 C20 1.477(3) . ?
N5 C11 1.484(3) . ?
N5 H5N 0.9045 . ?
N6 C13 1.482(3) . ?
N6 C12 1.482(3) . ?
N6 H6N 0.9136 . ?
N7 C16 1.481(3) . ?
N7 C15 1.482(3) . ?
N7 H7N 0.8665 . ?
N8 C18 1.478(3) . ?
N8 C17 1.479(3) . ?
N8 H8N 0.9394 . ?
C11 C12 1.513(3) . ?
C11 H11A 0.9900 . ?
C11 H11B 0.9900 . ?
C12 H12A 0.9900 . ?
C12 H12B 0.9900 . ?
C13 C14 1.519(3) . ?
C13 H13A 0.9900 . ?
C13 H13B 0.9900 . ?
C14 C15 1.520(3) . ?
C14 H14A 0.9900 . ?
C14 H14B 0.9900 . ?
C15 H15A 0.9900 . ?
C15 H15B 0.9900 . ?
C16 C17 1.517(4) . ?
C16 H16A 0.9900 . ?
C16 H16B 0.9900 . ?
C17 H17A 0.9900 . ?
C17 H17B 0.9900 . ?
C18 C19 1.519(4) . ?
C18 H18A 0.9900 . ?
C18 H18B 0.9900 . ?
C19 C20 1.517(3) . ?
C19 H19A 0.9900 . ?
C19 H19B 0.9900 . ?
C20 H20A 0.9900 . ?
C20 H20B 0.9900 . ?
O1 C131 1.261(3) . ?
O2 C131 1.260(3) . ?
O3 C132 1.258(3) . ?
O4 C132 1.274(3) . ?
C121 C122 1.374(3) . ?
C121 C126 1.428(3) . ?
C121 C131 1.519(3) . ?
C122 C123 1.407(3) . ?
C122 H122 0.9500 . ?
C123 C124 1.372(3) . ?
C123 H123 0.9500 . ?
C124 C125 1.434(3) . ?
C124 C132 1.516(3) . ?
C125 C130 1.419(3) . ?
C125 C126 1.436(3) . ?
C126 C127 1.429(3) . ?
C127 C128 1.366(4) . ?
C127 H127 0.9500 . ?
C128 C129 1.411(4) . ?
C128 H128 0.9500 . ?
C129 C130 1.370(4) . ?
C129 H129 0.9500 . ?
C130 H130 0.9500 . ?
C133 O5 1.425(3) . ?
C133 H13C 0.9800 . ?
C133 H13D 0.9800 . ?
C133 H13E 0.9800 . ?
O5 H5 0.8400 . ?
